data_1542073
loop_
_publ_author_name
'Zheng Nanfeng'
'Bu Xianhui'
'Wang Bing'
'Feng Pingyun'

_publ_section_title
;
 Microporous and photoluminescent chalcogenide zeolite analogs
;
_journal_name_full Science
_journal_page_first 2366
_journal_page_last 2369
_journal_volume 298
_journal_year 2002
_chemical_formula_sum 'Ga2.316 S8 Sn1.684'
_chemical_name_systematic '(Ga2.32 Sn1.68 S8) (C6 H18 N4)'
_space_group_IT_number 122
_symmetry_space_group_name_Hall 'I -4 2bw'
_symmetry_space_group_name_H-M 'I -4 2 d'
_cell_angle_alpha 90
_cell_angle_beta 90
_cell_angle_gamma 90
_cell_formula_units_Z 4
_cell_length_a 11.6915
_cell_length_b 11.6915
_cell_length_c 19.898
_cell_volume 2719.881
_citation_journal_id_ASTM SCIEAS
_cod_data_source_file ZhengNanfeng_SCIEAS_2002_503.cif
_cod_data_source_block Ga2.316S8Sn1.684
_cod_database_code 1542073

loop_
_symmetry_equiv_pos_as_xyz
x,y,z
y,-x,-z
-x,-y,z
-y,x,-z
x,-y+1/2,-z+1/4
-y+1/2,-x,z+3/4
-x,y+1/2,-z+1/4
y+1/2,x,z+3/4
x+1/2,y+1/2,z+1/2
y+1/2,-x+1/2,-z+1/2
-x+1/2,-y+1/2,z+1/2
-y+1/2,x+1/2,-z+1/2
x+1/2,-y+1,-z+3/4
-y+1,-x+1/2,z+5/4
-x+1/2,y+1,-z+3/4
y+1,x+1/2,z+5/4

loop_
_atom_site_label
_atom_site_type_symbol
_atom_site_fract_x
_atom_site_fract_y
_atom_site_fract_z
_atom_site_occupancy
_atom_site_U_iso_or_equiv
S2 S-1 0.23 0.0365 -0.00094 1 0.0
S3 S-1 0 0 0.13838 1 0.0
S1 S-1 0.2076 0.25 0.125 1 0.0
Sn1 Sn+4 0.09137 0.12586 0.06567 0.421 0.0
Ga1 Ga+3 0.09137 0.12586 0.06567 0.579 0.0
